data_4302467
loop_
_publ_author_name
'Li Liu'
'Daniel Fortin'
'Pierre D. Harvey'

_publ_section_title
;
Nanometer Length-Dependent Triplet-Triplet Energy Transfers in
Zinc(II)Porphyrin/trans-Bis(ethynylbenzene)Platinum(II) Oligomers
;
_journal_name_full 'Inorganic Chemistry'
_journal_page_first 5891
_journal_page_last 5900
_journal_paper_doi 10.1021/ic900198h
_journal_volume 48
_journal_year 2009
_chemical_formula_sum 'C59.5 H79 Cl N2 P2 Pt Zn0.5'
_chemical_formula_weight 1147.48
_chemical_name_systematic
;
 ?
;
_space_group_IT_number 2
_symmetry_cell_setting triclinic
_symmetry_space_group_name_Hall '-P 1'
_symmetry_space_group_name_H-M 'P -1'
_atom_sites_solution_hydrogens geom
_atom_sites_solution_primary direct
_atom_sites_solution_secondary difmap
_audit_conform_dict_location ftp://ftp.iucr.org/pub/cif_core.dic
_audit_conform_dict_name cif_core.dic
_audit_conform_dict_version 2.3
_audit_creation_date 2008-06-11T14:01:02-00:00
_audit_creation_method 'WinGX routine CIF_UPDATE'
_cell_angle_alpha 75.96(7)
_cell_angle_beta 80.77(9)
_cell_angle_gamma 67.01(8)
_cell_formula_units_Z 2
_cell_length_a 13.585(15)
_cell_length_b 15.899(14)
_cell_length_c 16.281(14)
_cell_measurement_reflns_used 20
_cell_measurement_temperature 198(2)
_cell_measurement_theta_max 12.5
_cell_measurement_theta_min 10
_cell_volume 3132(6)
_computing_cell_refinement Difrac
_computing_data_collection Difrac
_computing_data_reduction NRCVAX
_computing_structure_refinement 'SHELXL-97 (Sheldrick, 1997)'
_computing_structure_solution 'SHELXS-97 (Sheldrick, 1997)'
_diffrn_ambient_temperature 198(2)
_diffrn_measured_fraction_theta_full 0.976
_diffrn_measured_fraction_theta_max 0.969
_diffrn_measurement_device_type CAD4
_diffrn_measurement_method Omega
_diffrn_radiation_monochromator graphite
_diffrn_radiation_type MoK\a
_diffrn_radiation_wavelength 0.71073
_diffrn_reflns_av_R_equivalents 0
_diffrn_reflns_av_unetI/netI 0.0929
_diffrn_reflns_limit_h_max 16
_diffrn_reflns_limit_h_min -15
_diffrn_reflns_limit_k_max 19
_diffrn_reflns_limit_k_min 0
_diffrn_reflns_limit_l_max 19
_diffrn_reflns_limit_l_min -18
_diffrn_reflns_number 11447
_diffrn_reflns_theta_full 25.5
_diffrn_reflns_theta_max 25.61
_diffrn_reflns_theta_min 2.1
_diffrn_standards_decay_% 0
_diffrn_standards_interval_count 100
_diffrn_standards_number 1
_exptl_absorpt_coefficient_mu 2.554
_exptl_absorpt_correction_T_max 0.3616
_exptl_absorpt_correction_T_min 0.3094
_exptl_absorpt_correction_type psi-scan
_exptl_absorpt_process_details Empirical
_exptl_crystal_colour Purple
_exptl_crystal_density_diffrn 1.217
_exptl_crystal_density_method 'not measured'
_exptl_crystal_description Prism
_exptl_crystal_F_000 1180
_exptl_crystal_size_max 0.6
_exptl_crystal_size_mid 0.5
_exptl_crystal_size_min 0.5
_refine_diff_density_max 2.193
_refine_diff_density_min -1.918
_refine_diff_density_rms 0.153
_refine_ls_extinction_method none
_refine_ls_goodness_of_fit_ref 0.992
_refine_ls_hydrogen_treatment none
_refine_ls_matrix_type full
_refine_ls_number_parameters 526
_refine_ls_number_reflns 11447
_refine_ls_number_restraints 0
_refine_ls_restrained_S_all 0.992
_refine_ls_R_factor_all 0.1492
_refine_ls_R_factor_gt 0.0747
_refine_ls_shift/su_max 0
_refine_ls_shift/su_mean 0
_refine_ls_structure_factor_coef Fsqd
_refine_ls_weighting_details 'calc w=1/[\s^2^(Fo^2^)+(0.1198P)^2^+0.0000P] where P=(Fo^2^+2Fc^2^)/3'
_refine_ls_weighting_scheme calc
_refine_ls_wR_factor_gt 0.1755
_refine_ls_wR_factor_ref 0.2032
_reflns_number_gt 6745
_reflns_number_total 11447
_reflns_threshold_expression >2sigma(I)
_cod_data_source_file ic900198h_si_001.cif
_cod_data_source_block liu48
_cod_depositor_comments
;
The following automatic conversions were performed:
'_symmetry_cell_setting' value 'Triclinic' changed to 'triclinic'
according to '/home/saulius/struct/CIF-dictionaries/cif_core.dic'
dictionary named 'cif_core.dic' version 2.4.1 from
2010-06-29.

'_exptl_absorpt_correction_type' value 'Psi-scan' changed to
'psi-scan' according to
'/home/saulius/struct/CIF-dictionaries/cif_core.dic' dictionary named
'cif_core.dic' version 2.4.1 from 2010-06-29.

Automatic conversion script
Id: cif_fix_enum 1527 2010-12-29 10:47:43Z saulius 
;
_cod_original_cell_volume 3132(5)
_cod_original_formula_sum 'C59.50 H79 Cl N2 P2 Pt Zn0.50'
_cod_database_code 4302467

loop_
_symmetry_equiv_pos_as_xyz
'x, y, z'
'-x, -y, -z'

loop_
_atom_site_label
_atom_site_type_symbol
_atom_site_fract_x
_atom_site_fract_y
_atom_site_fract_z
_atom_site_U_iso_or_equiv
_atom_site_adp_type
_atom_site_occupancy
_atom_site_symmetry_multiplicity
_atom_site_calc_flag
_atom_site_refinement_flags
_atom_site_disorder_assembly
_atom_site_disorder_group
C1 C 0.6808(7) 0.3882(6) 0.6194(6) 0.046(2) Uani 1 1 d . . .
C2 C 0.7007(7) 0.3364(7) 0.7051(6) 0.049(2) Uani 1 1 d . . .
H2 H 0.7682 0.3072 0.729 0.059 Uiso 1 1 calc R . .
C3 C 0.6048(8) 0.3372(7) 0.7449(6) 0.050(2) Uani 1 1 d . . .
H3 H 0.5923 0.3086 0.802 0.06 Uiso 1 1 calc R . .
C4 C 0.5248(7) 0.3901(6) 0.6837(6) 0.045(2) Uani 1 1 d . . .
C5 C 0.4139(7) 0.4064(6) 0.6988(6) 0.040(2) Uani 1 1 d . . .
C6 C 0.3383(7) 0.4582(7) 0.6413(6) 0.047(2) Uani 1 1 d . . .
C7 C 0.2258(7) 0.4777(6) 0.6596(6) 0.047(2) Uani 1 1 d . . .
H7 H 0.1918 0.456 0.7114 0.056 Uiso 1 1 calc R . .
C8 C 0.1762(7) 0.5338(6) 0.5877(6) 0.048(2) Uani 1 1 d . . .
H8 H 0.1014 0.5591 0.5805 0.057 Uiso 1 1 calc R . .
C9 C 0.2594(8) 0.5465(6) 0.5263(6) 0.048(2) Uani 1 1 d . . .
C10 C 0.7591(7) 0.4012(6) 0.5567(6) 0.040(2) Uani 1 1 d . . .
C11 C 0.8735(7) 0.3579(7) 0.5815(5) 0.045(2) Uani 1 1 d . . .
C12 C 0.9196(8) 0.4119(7) 0.6063(6) 0.051(2) Uani 1 1 d . . .
C13 C 1.0245(10) 0.3688(9) 0.6287(7) 0.070(3) Uani 1 1 d . . .
H13 H 1.0566 0.4046 0.6458 0.084 Uiso 1 1 calc R . .
C14 C 1.0838(9) 0.2775(9) 0.6276(8) 0.070(3) Uani 1 1 d . . .
C15 C 1.0369(9) 0.2258(7) 0.6029(7) 0.061(3) Uani 1 1 d . . .
H15 H 1.0774 0.162 0.6014 0.073 Uiso 1 1 calc R . .
C16 C 0.9311(8) 0.2648(7) 0.5798(7) 0.054(3) Uani 1 1 d . . .
C17 C 0.8576(10) 0.5131(8) 0.6089(8) 0.072(3) Uani 1 1 d . . .
H17A H 0.9025 0.5386 0.6286 0.109 Uiso 1 1 calc R . .
H17B H 0.7934 0.519 0.6479 0.109 Uiso 1 1 calc R . .
H17C H 0.8363 0.5476 0.5519 0.109 Uiso 1 1 calc R . .
C18 C 1.1975(9) 0.2333(10) 0.6556(10) 0.092(4) Uani 1 1 d . . .
H18A H 1.2277 0.1677 0.6505 0.138 Uiso 1 1 calc R . .
H18B H 1.1965 0.2374 0.7148 0.138 Uiso 1 1 calc R . .
H18C H 1.2415 0.2662 0.6196 0.138 Uiso 1 1 calc R . .
C19 C 0.8853(9) 0.2060(7) 0.5515(8) 0.068(3) Uani 1 1 d . . .
H19A H 0.9389 0.1428 0.5541 0.102 Uiso 1 1 calc R . .
H19B H 0.8649 0.2331 0.493 0.102 Uiso 1 1 calc R . .
H19C H 0.8218 0.2036 0.5888 0.102 Uiso 1 1 calc R . .
C20 C 0.3774(7) 0.3587(6) 0.7831(6) 0.040(2) Uani 1 1 d . . .
C21 C 0.3689(8) 0.2746(7) 0.7902(6) 0.051(2) Uani 1 1 d . . .
H21 H 0.3865 0.2466 0.7418 0.061 Uiso 1 1 calc R . .
C22 C 0.3349(8) 0.2289(7) 0.8671(6) 0.056(3) Uani 1 1 d . . .
H22 H 0.3324 0.1691 0.871 0.067 Uiso 1 1 calc R . .
C23 C 0.3049(8) 0.2694(7) 0.9374(6) 0.047(2) Uani 1 1 d . . .
C24 C 0.3129(11) 0.3533(8) 0.9311(7) 0.077(4) Uani 1 1 d . . .
H24 H 0.2939 0.3811 0.9797 0.093 Uiso 1 1 calc R . .
C25 C 0.3484(10) 0.4004(8) 0.8546(7) 0.072(4) Uani 1 1 d . . .
H25 H 0.3528 0.4593 0.8514 0.087 Uiso 1 1 calc R . .
C26 C 0.2630(8) 0.2225(7) 1.0151(6) 0.050(2) Uani 1 1 d . . .
C27 C 0.2224(8) 0.1845(7) 1.0747(6) 0.051(2) Uani 1 1 d . . .
C28 C 0.0420(9) 0.0810(7) 1.2574(6) 0.058(3) Uani 1 1 d . . .
C29 C -0.0290(9) 0.0619(7) 1.3018(7) 0.064(3) Uani 1 1 d . . .
C30 C -0.1198(9) 0.0461(7) 1.3494(7) 0.060(3) Uani 1 1 d . . .
C31 C -0.2009(11) 0.0437(9) 1.3064(9) 0.084(4) Uani 1 1 d . . .
H31 H -0.1927 0.0486 1.2466 0.101 Uiso 1 1 calc R . .
C32 C -0.2901(10) 0.0345(10) 1.3510(12) 0.096(5) Uani 1 1 d . . .
H32 H -0.3471 0.0399 1.3206 0.115 Uiso 1 1 calc R . .
C33 C -0.3027(12) 0.0180(11) 1.4363(12) 0.099(5) Uani 1 1 d . . .
H33 H -0.3654 0.0094 1.4657 0.119 Uiso 1 1 calc R . .
C34 C -0.2228(12) 0.0142(9) 1.4784(9) 0.089(4) Uani 1 1 d . . .
H34 H -0.2286 0.0006 1.5387 0.106 Uiso 1 1 calc R . .
C35 C -0.1323(10) 0.0295(8) 1.4361(7) 0.066(3) Uani 1 1 d . . .
H35 H -0.0787 0.0284 1.4676 0.079 Uiso 1 1 calc R . .
C36 C 0.3075(9) -0.0204(8) 1.0370(7) 0.066(3) Uani 1 1 d . . .
H36A H 0.2504 0.012 0.9969 0.079 Uiso 1 1 calc R . .
H36B H 0.3546 0.0161 1.0262 0.079 Uiso 1 1 calc R . .
C37 C 0.3725(11) -0.1136(9) 1.0156(9) 0.087(2) Uani 1 1 d . . .
H37A H 0.3269 -0.1508 1.0219 0.105 Uiso 1 1 calc R . .
H37B H 0.4312 -0.148 1.0541 0.105 Uiso 1 1 calc R . .
C38 C 0.4234(16) -0.0957(13) 0.9144(12) 0.1306(19) Uani 1 1 d . . .
H38A H 0.3645 -0.0559 0.8772 0.157 Uiso 1 1 calc R . .
H38B H 0.4732 -0.0627 0.9097 0.157 Uiso 1 1 calc R . .
C39 C 0.4819(15) -0.1862(12) 0.8853(12) 0.1306(19) Uani 1 1 d . . .
H39A H 0.5103 -0.174 0.8263 0.196 Uiso 1 1 calc R . .
H39B H 0.4325 -0.2186 0.8894 0.196 Uiso 1 1 calc R . .
H39C H 0.5412 -0.2251 0.9213 0.196 Uiso 1 1 calc R . .
C40 C 0.1802(9) -0.1001(7) 1.1684(8) 0.067(3) Uani 1 1 d . . .
H40A H 0.2323 -0.1598 1.1547 0.08 Uiso 1 1 calc R . .
H40B H 0.1597 -0.1111 1.2301 0.08 Uiso 1 1 calc R . .
C41 C 0.0826(11) -0.0704(10) 1.1211(9) 0.087(2) Uani 1 1 d . . .
H41A H 0.1046 -0.0706 1.0601 0.105 Uiso 1 1 calc R . .
H41B H 0.0361 -0.0058 1.1264 0.105 Uiso 1 1 calc R . .
C42 C 0.0176(16) -0.1350(13) 1.1544(13) 0.1306(19) Uani 1 1 d . . .
H42A H 0.0648 -0.1997 1.1498 0.157 Uiso 1 1 calc R . .
H42B H -0.0045 -0.1343 1.2153 0.157 Uiso 1 1 calc R . .
C43 C -0.0791(15) -0.1082(12) 1.1085(12) 0.1306(19) Uani 1 1 d . . .
H43A H -0.1164 -0.1513 1.1331 0.196 Uiso 1 1 calc R . .
H43B H -0.058 -0.1109 1.0485 0.196 Uiso 1 1 calc R . .
H43C H -0.127 -0.0447 1.1135 0.196 Uiso 1 1 calc R . .
C44 C 0.3582(10) -0.0708(9) 1.2124(8) 0.076(3) Uani 1 1 d . . .
H44A H 0.4005 -0.1342 1.2013 0.091 Uiso 1 1 calc R . .
H44B H 0.4052 -0.0341 1.196 0.091 Uiso 1 1 calc R . .
C45 C 0.3288(12) -0.0776(13) 1.2996(10) 0.109(5) Uani 1 1 d . . .
H45A H 0.2804 -0.113 1.3153 0.131 Uiso 1 1 calc R . .
H45B H 0.2875 -0.014 1.3104 0.131 Uiso 1 1 calc R . .
C46 C 0.4217(16) -0.1245(13) 1.3585(13) 0.1306(19) Uani 1 1 d . . .
H46A H 0.3922 -0.1275 1.4183 0.157 Uiso 1 1 calc R . .
H46B H 0.4625 -0.189 1.3499 0.157 Uiso 1 1 calc R . .
C47 C 0.4956(15) -0.0717(13) 1.3410(13) 0.1306(19) Uani 1 1 d . . .
H47A H 0.5549 -0.1039 1.3781 0.196 Uiso 1 1 calc R . .
H47B H 0.4561 -0.0086 1.3519 0.196 Uiso 1 1 calc R . .
H47C H 0.5241 -0.0679 1.2815 0.196 Uiso 1 1 calc R . .
C48 C 0.0725(9) 0.3693(6) 1.1406(6) 0.054(3) Uani 1 1 d . . .
H48A H 0.1498 0.3555 1.1425 0.065 Uiso 1 1 calc R . .
H48B H 0.0597 0.3747 1.081 0.065 Uiso 1 1 calc R . .
C49 C 0.0091(11) 0.4643(9) 1.1658(9) 0.087(2) Uani 1 1 d . . .
H49A H -0.0686 0.4785 1.1656 0.105 Uiso 1 1 calc R . .
H49B H 0.0243 0.4612 1.2242 0.105 Uiso 1 1 calc R . .
C50 C 0.0386(16) 0.5421(12) 1.1049(13) 0.1306(19) Uani 1 1 d . . .
H50A H 0.1166 0.5271 1.1039 0.157 Uiso 1 1 calc R . .
H50B H 0.0214 0.5465 1.0468 0.157 Uiso 1 1 calc R . .
C51 C -0.0225(15) 0.6352(12) 1.1322(12) 0.1306(19) Uani 1 1 d . . .
H51A H -0.0013 0.6838 1.0931 0.196 Uiso 1 1 calc R . .
H51B H -0.0058 0.6307 1.1899 0.196 Uiso 1 1 calc R . .
H51C H -0.0997 0.6511 1.1312 0.196 Uiso 1 1 calc R . .
C52 C -0.1016(10) 0.3087(8) 1.2105(9) 0.081(4) Uani 1 1 d . . .
H52A H -0.124 0.2589 1.2474 0.098 Uiso 1 1 calc R . .
H52B H -0.1328 0.364 1.2373 0.098 Uiso 1 1 calc R . .
C53 C -0.1446(11) 0.3320(10) 1.1300(10) 0.087(2) Uani 1 1 d . . .
H53A H -0.2229 0.3647 1.1397 0.105 Uiso 1 1 calc R . .
H53B H -0.1167 0.3788 1.0939 0.105 Uiso 1 1 calc R . .
C54 C -0.1315(16) 0.2674(13) 1.0802(13) 0.1306(19) Uani 1 1 d . . .
H54A H -0.1301 0.2086 1.1193 0.157 Uiso 1 1 calc R . .
H54B H -0.0599 0.2544 1.0493 0.157 Uiso 1 1 calc R . .
C55 C -0.2132(16) 0.2907(13) 1.0147(12) 0.1306(19) Uani 1 1 d . . .
H55A H -0.19 0.2408 0.9825 0.196 Uiso 1 1 calc R . .
H55B H -0.2179 0.3496 0.9758 0.196 Uiso 1 1 calc R . .
H55C H -0.2837 0.2967 1.0442 0.196 Uiso 1 1 calc R . .
C56 C 0.0671(14) 0.2656(9) 1.3136(7) 0.092(5) Uani 1 1 d . . .
H56A H 0.0224 0.3259 1.3304 0.11 Uiso 1 1 calc R . .
H56B H 0.0459 0.2164 1.3529 0.11 Uiso 1 1 calc R . .
C57 C 0.1878(16) 0.2452(13) 1.3222(9) 0.111(5) Uani 1 1 d . . .
H57A H 0.2326 0.1899 1.2976 0.133 Uiso 1 1 calc R . .
H57B H 0.2058 0.2988 1.2885 0.133 Uiso 1 1 calc R . .
C58 C 0.2160(16) 0.2281(13) 1.4121(12) 0.1306(19) Uani 1 1 d . . .
H58A H 0.1725 0.2831 1.4374 0.157 Uiso 1 1 calc R . .
H58B H 0.1999 0.1738 1.4464 0.157 Uiso 1 1 calc R . .
C59 C 0.3290(15) 0.2104(13) 1.4127(12) 0.1306(19) Uani 1 1 d . . .
H59A H 0.347 0.1996 1.4712 0.196 Uiso 1 1 calc R . .
H59B H 0.3445 0.2644 1.3788 0.196 Uiso 1 1 calc R . .
H59C H 0.3718 0.1552 1.3884 0.196 Uiso 1 1 calc R . .
N1 N 0.5721(5) 0.4220(5) 0.6084(4) 0.0404(17) Uani 1 1 d . . .
N2 N 0.3562(5) 0.5023(5) 0.5598(4) 0.0384(17) Uani 1 1 d . . .
P1 P 0.2441(2) -0.01624(18) 1.14428(18) 0.0535(7) Uani 1 1 d . . .
P2 P 0.0414(2) 0.27030(19) 1.20557(18) 0.0570(7) Uani 1 1 d . . .
Pt1 Pt 0.13886(3) 0.12911(3) 1.16884(3) 0.05122(17) Uani 1 1 d . . .
Zn1 Zn 0.5 0.5 0.5 0.0457(4) Uani 1 2 d S . .
C60 C 0.648(2) 0.293(2) 0.387(4) 0.19(3) Uani 0.5 1 d P . .
H60A H 0.6911 0.3261 0.3978 0.225 Uiso 0.5 1 calc PR . .
H60B H 0.6905 0.225 0.3982 0.225 Uiso 0.5 1 calc PR . .
Cl1 Cl 0.5288(12) 0.3167(7) 0.4526(6) 0.155(5) Uani 0.5 1 d P . .
Cl2 Cl 0.6104(11) 0.3300(11) 0.2865(8) 0.182(5) Uani 0.5 1 d P . .

loop_
_atom_site_aniso_label
_atom_site_aniso_U_11
_atom_site_aniso_U_22
_atom_site_aniso_U_33
_atom_site_aniso_U_23
_atom_site_aniso_U_13
_atom_site_aniso_U_12
C1 0.038(5) 0.045(5) 0.041(5) 0.011(4) -0.008(4) -0.010(4)
C2 0.036(5) 0.055(6) 0.043(5) 0.000(4) 0.003(4) -0.011(5)
C3 0.052(6) 0.052(6) 0.045(5) 0.003(5) -0.001(5) -0.026(5)
C4 0.043(5) 0.044(5) 0.043(5) 0.003(4) 0.005(4) -0.020(4)
C5 0.032(5) 0.038(5) 0.047(5) -0.001(4) -0.004(4) -0.013(4)
C6 0.041(5) 0.050(6) 0.048(6) -0.003(5) 0.003(4) -0.022(5)
C7 0.042(5) 0.048(6) 0.048(6) 0.001(4) 0.001(4) -0.023(5)
C8 0.033(5) 0.045(5) 0.053(6) -0.001(5) 0.007(4) -0.011(4)
C9 0.047(6) 0.044(5) 0.045(5) 0.007(4) 0.002(4) -0.022(5)
C10 0.031(5) 0.043(5) 0.043(5) -0.004(4) 0.002(4) -0.013(4)
C11 0.043(5) 0.052(6) 0.034(5) -0.002(4) 0.000(4) -0.016(5)
C12 0.049(6) 0.045(6) 0.061(6) 0.001(5) -0.009(5) -0.024(5)
C13 0.063(8) 0.092(10) 0.062(7) -0.005(6) -0.017(6) -0.037(7)
C14 0.043(6) 0.075(8) 0.076(8) -0.002(6) -0.018(6) -0.008(6)
C15 0.050(6) 0.046(6) 0.077(8) -0.006(5) -0.010(6) -0.007(5)
C16 0.037(5) 0.047(6) 0.066(7) 0.005(5) -0.005(5) -0.011(5)
C17 0.076(8) 0.058(7) 0.083(9) 0.003(6) -0.025(7) -0.027(6)
C18 0.045(7) 0.087(9) 0.136(13) -0.016(9) -0.030(8) -0.011(7)
C19 0.057(7) 0.047(6) 0.097(9) -0.015(6) -0.013(6) -0.012(5)
C20 0.034(5) 0.042(5) 0.041(5) 0.006(4) 0.002(4) -0.020(4)
C21 0.057(6) 0.060(6) 0.040(5) -0.017(5) 0.015(5) -0.032(5)
C22 0.066(7) 0.043(6) 0.056(6) 0.005(5) -0.003(5) -0.026(5)
C23 0.052(6) 0.051(6) 0.041(5) -0.010(4) 0.003(4) -0.026(5)
C24 0.126(11) 0.070(8) 0.053(7) -0.017(6) 0.030(7) -0.065(8)
C25 0.110(10) 0.064(7) 0.056(7) -0.018(6) 0.028(7) -0.056(7)
C26 0.054(6) 0.056(6) 0.041(5) -0.001(5) 0.004(5) -0.028(5)
C27 0.056(6) 0.041(5) 0.056(6) -0.013(5) 0.004(5) -0.019(5)
C28 0.074(7) 0.052(6) 0.048(6) -0.008(5) 0.017(5) -0.031(6)
C29 0.065(7) 0.046(6) 0.074(8) -0.010(5) 0.015(6) -0.023(6)
C30 0.062(7) 0.046(6) 0.067(7) 0.000(5) 0.008(6) -0.026(5)
C31 0.086(9) 0.091(10) 0.088(9) -0.009(7) 0.011(8) -0.057(8)
C32 0.045(7) 0.099(11) 0.135(14) -0.009(10) -0.005(8) -0.027(7)
C33 0.072(10) 0.109(12) 0.121(13) -0.021(10) 0.036(9) -0.056(9)
C34 0.082(10) 0.071(8) 0.089(10) -0.004(7) 0.036(8) -0.025(8)
C35 0.074(8) 0.061(7) 0.056(7) -0.006(5) 0.011(6) -0.027(6)
C36 0.063(7) 0.066(7) 0.066(7) -0.014(6) 0.005(6) -0.025(6)
C37 0.078(5) 0.079(5) 0.104(5) -0.011(4) 0.006(4) -0.037(4)
C38 0.142(5) 0.110(4) 0.141(5) -0.027(3) -0.020(4) -0.044(4)
C39 0.142(5) 0.110(4) 0.141(5) -0.027(3) -0.020(4) -0.044(4)
C40 0.059(7) 0.050(6) 0.094(9) -0.015(6) 0.002(6) -0.025(6)
C41 0.078(5) 0.079(5) 0.104(5) -0.011(4) 0.006(4) -0.037(4)
C42 0.142(5) 0.110(4) 0.141(5) -0.027(3) -0.020(4) -0.044(4)
C43 0.142(5) 0.110(4) 0.141(5) -0.027(3) -0.020(4) -0.044(4)
C44 0.070(8) 0.075(8) 0.074(9) 0.003(7) -0.018(7) -0.022(7)
C45 0.087(11) 0.128(14) 0.097(12) -0.003(10) -0.011(9) -0.031(10)
C46 0.142(5) 0.110(4) 0.141(5) -0.027(3) -0.020(4) -0.044(4)
C47 0.142(5) 0.110(4) 0.141(5) -0.027(3) -0.020(4) -0.044(4)
C48 0.069(7) 0.037(5) 0.049(6) 0.005(4) -0.003(5) -0.021(5)
C49 0.078(5) 0.079(5) 0.104(5) -0.011(4) 0.006(4) -0.037(4)
C50 0.142(5) 0.110(4) 0.141(5) -0.027(3) -0.020(4) -0.044(4)
C51 0.142(5) 0.110(4) 0.141(5) -0.027(3) -0.020(4) -0.044(4)
C52 0.079(9) 0.055(7) 0.099(10) 0.003(7) 0.012(7) -0.031(7)
C53 0.078(5) 0.079(5) 0.104(5) -0.011(4) 0.006(4) -0.037(4)
C54 0.142(5) 0.110(4) 0.141(5) -0.027(3) -0.020(4) -0.044(4)
C55 0.142(5) 0.110(4) 0.141(5) -0.027(3) -0.020(4) -0.044(4)
C56 0.152(15) 0.059(8) 0.054(7) -0.009(6) 0.032(8) -0.044(9)
C57 0.160(17) 0.142(15) 0.058(8) -0.027(9) -0.021(10) -0.076(13)
C58 0.142(5) 0.110(4) 0.141(5) -0.027(3) -0.020(4) -0.044(4)
C59 0.142(5) 0.110(4) 0.141(5) -0.027(3) -0.020(4) -0.044(4)
N1 0.033(4) 0.049(4) 0.037(4) 0.000(3) 0.005(3) -0.020(4)
N2 0.031(4) 0.038(4) 0.040(4) 0.005(3) -0.002(3) -0.014(3)
P1 0.0576(17) 0.0441(15) 0.0559(16) 0.0000(12) -0.0048(13) -0.0211(13)
P2 0.0620(18) 0.0471(15) 0.0571(17) -0.0039(13) 0.0176(14) -0.0271(14)
Pt1 0.0576(3) 0.0453(2) 0.0478(2) 0.00163(16) 0.00957(17) -0.02720(19)
Zn1 0.0339(8) 0.0556(9) 0.0396(8) 0.0062(7) 0.0012(6) -0.0187(7)
C60 0.08(2) 0.08(2) 0.45(8) -0.14(4) -0.14(4) 0.020(17)
Cl1 0.280(15) 0.125(7) 0.098(6) -0.029(5) 0.050(8) -0.134(10)
Cl2 0.169(11) 0.240(15) 0.124(9) -0.009(9) 0.007(8) -0.085(11)

loop_
_atom_type_symbol
_atom_type_description
_atom_type_scat_dispersion_real
_atom_type_scat_dispersion_imag
_atom_type_scat_source
C C 0.003 0.002 'International Tables Vol C Tables 4.2.6.8 and 6.1.1.4'
H H 0 0 'International Tables Vol C Tables 4.2.6.8 and 6.1.1.4'
Cl Cl 0.148 0.159 'International Tables Vol C Tables 4.2.6.8 and 6.1.1.4'
N N 0.006 0.003 'International Tables Vol C Tables 4.2.6.8 and 6.1.1.4'
P P 0.102 0.094 'International Tables Vol C Tables 4.2.6.8 and 6.1.1.4'
Pt Pt -1.703 8.391 'International Tables Vol C Tables 4.2.6.8 and 6.1.1.4'
Zn Zn 0.284 1.43 'International Tables Vol C Tables 4.2.6.8 and 6.1.1.4'

loop_
_geom_angle_atom_site_label_1
_geom_angle_atom_site_label_2
_geom_angle_atom_site_label_3
_geom_angle
_geom_angle_site_symmetry_1
_geom_angle_site_symmetry_3
_geom_angle_publ_flag
N1 C1 C10 124.9(8) . . ?
N1 C1 C2 109.9(8) . . ?
C10 C1 C2 125.2(8) . . ?
C3 C2 C1 107.0(9) . . ?
C2 C3 C4 106.9(8) . . ?
N1 C4 C5 124.4(8) . . ?
N1 C4 C3 110.2(8) . . ?
C5 C4 C3 125.5(8) . . ?
C6 C5 C4 125.2(8) . . ?
C6 C5 C20 117.6(8) . . ?
C4 C5 C20 117.1(8) . . ?
C5 C6 N2 126.5(8) . . ?
C5 C6 C7 124.1(8) . . ?
N2 C6 C7 109.4(8) . . ?
C8 C7 C6 106.9(8) . . ?
C7 C8 C9 106.3(8) . . ?
N2 C9 C10 126.0(8) . 2_666 ?
N2 C9 C8 110.4(8) . . ?
C10 C9 C8 123.6(9) 2_666 . ?
C1 C10 C9 125.8(8) . 2_666 ?
C1 C10 C11 116.7(8) . . ?
C9 C10 C11 117.5(8) 2_666 . ?
C16 C11 C12 120.9(9) . . ?
C16 C11 C10 119.2(9) . . ?
C12 C11 C10 120.0(9) . . ?
C13 C12 C11 117.6(10) . . ?
C13 C12 C17 121.0(10) . . ?
C11 C12 C17 121.4(9) . . ?
C14 C13 C12 123.2(11) . . ?
C13 C14 C15 118.2(10) . . ?
C13 C14 C18 120.8(12) . . ?
C15 C14 C18 121.0(11) . . ?
C14 C15 C16 121.6(10) . . ?
C11 C16 C15 118.5(10) . . ?
C11 C16 C19 122.1(9) . . ?
C15 C16 C19 119.3(9) . . ?
C21 C20 C25 118.8(8) . . ?
C21 C20 C5 119.8(8) . . ?
C25 C20 C5 121.4(8) . . ?
C20 C21 C22 121.2(9) . . ?
C23 C22 C21 120.7(9) . . ?
C24 C23 C22 118.6(9) . . ?
C24 C23 C26 122.3(9) . . ?
C22 C23 C26 119.1(9) . . ?
C23 C24 C25 121.9(10) . . ?
C20 C25 C24 118.8(10) . . ?
C27 C26 C23 174.6(11) . . ?
C26 C27 Pt1 173.6(10) . . ?
C29 C28 Pt1 169.2(11) . . ?
C28 C29 C30 174.7(13) . . ?
C35 C30 C31 116.9(11) . . ?
C35 C30 C29 123.7(12) . . ?
C31 C30 C29 119.4(11) . . ?
C32 C31 C30 119.4(14) . . ?
C33 C32 C31 123.5(15) . . ?
C32 C33 C34 117.4(13) . . ?
C33 C34 C35 121.8(13) . . ?
C30 C35 C34 120.6(13) . . ?
C37 C36 P1 118.1(9) . . ?
C36 C37 C38 107.5(11) . . ?
C39 C38 C37 110.9(14) . . ?
C41 C40 P1 113.4(9) . . ?
C40 C41 C42 112.4(12) . . ?
C43 C42 C41 113.9(15) . . ?
C45 C44 P1 114.5(10) . . ?
C44 C45 C46 116.0(14) . . ?
C47 C46 C45 111.2(16) . . ?
C49 C48 P2 116.2(8) . . ?
C50 C49 C48 111.4(11) . . ?
C51 C50 C49 110.8(15) . . ?
C53 C52 P2 114.3(10) . . ?
C54 C53 C52 124.4(15) . . ?
C53 C54 C55 119.5(16) . . ?
C57 C56 P2 112.3(9) . . ?
C58 C57 C56 114.3(14) . . ?
C59 C58 C57 109.7(17) . . ?
C4 N1 C1 106.0(7) . . ?
C4 N1 Zn1 127.7(6) . . ?
C1 N1 Zn1 126.3(5) . . ?
C9 N2 C6 106.9(7) . . ?
C9 N2 Zn1 126.4(6) . . ?
C6 N2 Zn1 126.7(6) . . ?
C40 P1 C36 106.2(6) . . ?
C40 P1 C44 103.3(6) . . ?
C36 P1 C44 103.8(6) . . ?
C40 P1 Pt1 115.6(4) . . ?
C36 P1 Pt1 115.5(4) . . ?
C44 P1 Pt1 111.0(5) . . ?
C52 P2 C56 102.9(7) . . ?
C52 P2 C48 104.7(5) . . ?
C56 P2 C48 105.2(5) . . ?
C52 P2 Pt1 117.7(5) . . ?
C56 P2 Pt1 109.2(5) . . ?
C48 P2 Pt1 115.7(3) . . ?
C27 Pt1 C28 174.4(4) . . ?
C27 Pt1 P2 92.2(3) . . ?
C28 Pt1 P2 85.4(3) . . ?
C27 Pt1 P1 89.8(3) . . ?
C28 Pt1 P1 93.1(3) . . ?
P2 Pt1 P1 174.41(11) . . ?
N2 Zn1 N2 180.0000(10) 2_666 . ?
N2 Zn1 N1 90.6(3) 2_666 . ?
N2 Zn1 N1 89.4(3) . . ?
N2 Zn1 N1 89.4(3) 2_666 2_666 ?
N2 Zn1 N1 90.6(3) . 2_666 ?
N1 Zn1 N1 180.000(2) . 2_666 ?
Cl2 C60 Cl1 105.9(15) . . ?

loop_
_geom_bond_atom_site_label_1
_geom_bond_atom_site_label_2
_geom_bond_distance
_geom_bond_site_symmetry_2
_geom_bond_publ_flag
C1 N1 1.386(11) . ?
C1 C10 1.392(12) . ?
C1 C2 1.444(12) . ?
C2 C3 1.356(13) . ?
C3 C4 1.451(13) . ?
C4 N1 1.370(10) . ?
C4 C5 1.415(12) . ?
C5 C6 1.372(13) . ?
C5 C20 1.510(12) . ?
C6 N2 1.374(11) . ?
C6 C7 1.432(13) . ?
C7 C8 1.377(13) . ?
C8 C9 1.427(12) . ?
C9 N2 1.359(12) . ?
C9 C10 1.407(12) 2_666 ?
C10 C9 1.407(12) 2_666 ?
C10 C11 1.511(13) . ?
C11 C16 1.383(14) . ?
C11 C12 1.402(13) . ?
C12 C13 1.384(15) . ?
C12 C17 1.504(15) . ?
C13 C14 1.360(17) . ?
C14 C15 1.378(16) . ?
C14 C18 1.519(15) . ?
C15 C16 1.398(14) . ?
C16 C19 1.493(15) . ?
C20 C21 1.362(13) . ?
C20 C25 1.404(14) . ?
C21 C22 1.395(13) . ?
C22 C23 1.377(13) . ?
C23 C24 1.358(14) . ?
C23 C26 1.457(12) . ?
C24 C25 1.408(14) . ?
C26 C27 1.190(13) . ?
C27 Pt1 1.994(10) . ?
C28 C29 1.201(14) . ?
C28 Pt1 2.010(10) . ?
C29 C30 1.424(14) . ?
C30 C35 1.366(15) . ?
C30 C31 1.414(17) . ?
C31 C32 1.351(18) . ?
C32 C33 1.34(2) . ?
C33 C34 1.35(2) . ?
C34 C35 1.387(16) . ?
C36 C37 1.493(16) . ?
C36 P1 1.824(11) . ?
C37 C38 1.68(2) . ?
C38 C39 1.50(2) . ?
C40 C41 1.496(17) . ?
C40 P1 1.796(11) . ?
C41 C42 1.55(2) . ?
C42 C43 1.48(2) . ?
C44 C45 1.401(18) . ?
C44 P1 1.848(12) . ?
C45 C46 1.54(2) . ?
C46 C47 1.50(2) . ?
C48 C49 1.536(16) . ?
C48 P2 1.829(9) . ?
C49 C50 1.53(2) . ?
C50 C51 1.52(2) . ?
C52 C53 1.426(18) . ?
C52 P2 1.789(13) . ?
C53 C54 1.40(2) . ?
C54 C55 1.54(2) . ?
C56 C57 1.56(2) . ?
C56 P2 1.826(14) . ?
C57 C58 1.50(2) . ?
C58 C59 1.45(2) . ?
N1 Zn1 2.038(7) . ?
N2 Zn1 2.029(7) . ?
P1 Pt1 2.286(4) . ?
P2 Pt1 2.286(4) . ?
Zn1 N2 2.029(7) 2_666 ?
Zn1 N1 2.038(7) 2_666 ?
C60 Cl2 1.69(5) . ?
C60 Cl1 1.75(5) . ?

loop_
_geom_torsion_atom_site_label_1
_geom_torsion_atom_site_label_2
_geom_torsion_atom_site_label_3
_geom_torsion_atom_site_label_4
_geom_torsion
_geom_torsion_site_symmetry_1
_geom_torsion_site_symmetry_2
_geom_torsion_site_symmetry_3
_geom_torsion_site_symmetry_4
_geom_torsion_publ_flag
N1 C1 C2 C3 1.3(12) . . . . ?
C10 C1 C2 C3 -177.8(10) . . . . ?
C1 C2 C3 C4 -0.2(11) . . . . ?
C2 C3 C4 N1 -1.0(11) . . . . ?
C2 C3 C4 C5 178.7(9) . . . . ?
N1 C4 C5 C6 -1.8(16) . . . . ?
C3 C4 C5 C6 178.5(9) . . . . ?
N1 C4 C5 C20 174.7(8) . . . . ?
C3 C4 C5 C20 -5.0(14) . . . . ?
C4 C5 C6 N2 0.4(16) . . . . ?
C20 C5 C6 N2 -176.0(9) . . . . ?
C4 C5 C6 C7 -176.6(9) . . . . ?
C20 C5 C6 C7 6.9(14) . . . . ?
C5 C6 C7 C8 177.8(9) . . . . ?
N2 C6 C7 C8 0.3(11) . . . . ?
C6 C7 C8 C9 0.9(11) . . . . ?
C7 C8 C9 N2 -1.9(11) . . . . ?
C7 C8 C9 C10 178.8(9) . . . 2_666 ?
N1 C1 C10 C9 2.7(16) . . . 2_666 ?
C2 C1 C10 C9 -178.2(10) . . . 2_666 ?
N1 C1 C10 C11 -179.6(9) . . . . ?
C2 C1 C10 C11 -0.5(14) . . . . ?
C1 C10 C11 C16 82.8(11) . . . . ?
C9 C10 C11 C16 -99.3(11) 2_666 . . . ?
C1 C10 C11 C12 -96.7(11) . . . . ?
C9 C10 C11 C12 81.2(11) 2_666 . . . ?
C16 C11 C12 C13 0.1(14) . . . . ?
C10 C11 C12 C13 179.7(9) . . . . ?
C16 C11 C12 C17 -179.6(9) . . . . ?
C10 C11 C12 C17 0.0(14) . . . . ?
C11 C12 C13 C14 0.1(17) . . . . ?
C17 C12 C13 C14 179.8(11) . . . . ?
C12 C13 C14 C15 0.0(18) . . . . ?
C12 C13 C14 C18 -178.1(12) . . . . ?
C13 C14 C15 C16 -0.4(18) . . . . ?
C18 C14 C15 C16 177.7(11) . . . . ?
C12 C11 C16 C15 -0.5(14) . . . . ?
C10 C11 C16 C15 180.0(9) . . . . ?
C12 C11 C16 C19 -178.3(10) . . . . ?
C10 C11 C16 C19 2.1(14) . . . . ?
C14 C15 C16 C11 0.6(16) . . . . ?
C14 C15 C16 C19 178.5(11) . . . . ?
C6 C5 C20 C21 83.4(12) . . . . ?
C4 C5 C20 C21 -93.4(11) . . . . ?
C6 C5 C20 C25 -94.7(12) . . . . ?
C4 C5 C20 C25 88.6(12) . . . . ?
C25 C20 C21 C22 -1.6(15) . . . . ?
C5 C20 C21 C22 -179.7(9) . . . . ?
C20 C21 C22 C23 2.5(16) . . . . ?
C21 C22 C23 C24 -2.4(16) . . . . ?
C21 C22 C23 C26 175.9(10) . . . . ?
C22 C23 C24 C25 1.4(19) . . . . ?
C26 C23 C24 C25 -176.8(12) . . . . ?
C21 C20 C25 C24 0.7(17) . . . . ?
C5 C20 C25 C24 178.7(10) . . . . ?
C23 C24 C25 C20 -1(2) . . . . ?
C24 C23 C26 C27 121(11) . . . . ?
C22 C23 C26 C27 -58(12) . . . . ?
C23 C26 C27 Pt1 -32(18) . . . . ?
Pt1 C28 C29 C30 -8(18) . . . . ?
C28 C29 C30 C35 -136(13) . . . . ?
C28 C29 C30 C31 46(14) . . . . ?
C35 C30 C31 C32 6.3(19) . . . . ?
C29 C30 C31 C32 -176.0(12) . . . . ?
C30 C31 C32 C33 -7(2) . . . . ?
C31 C32 C33 C34 3(2) . . . . ?
C32 C33 C34 C35 2(2) . . . . ?
C31 C30 C35 C34 -2.0(17) . . . . ?
C29 C30 C35 C34 -179.6(11) . . . . ?
C33 C34 C35 C30 -2(2) . . . . ?
P1 C36 C37 C38 -178.4(10) . . . . ?
C36 C37 C38 C39 -175.0(14) . . . . ?
P1 C40 C41 C42 -169.8(11) . . . . ?
C40 C41 C42 C43 -179.5(14) . . . . ?
P1 C44 C45 C46 178.9(11) . . . . ?
C44 C45 C46 C47 61(2) . . . . ?
P2 C48 C49 C50 -177.7(11) . . . . ?
C48 C49 C50 C51 -178.4(13) . . . . ?
P2 C52 C53 C54 68.6(18) . . . . ?
C52 C53 C54 C55 156.4(15) . . . . ?
P2 C56 C57 C58 -172.3(12) . . . . ?
C56 C57 C58 C59 -179.8(14) . . . . ?
C5 C4 N1 C1 -177.9(9) . . . . ?
C3 C4 N1 C1 1.8(10) . . . . ?
C5 C4 N1 Zn1 0.3(14) . . . . ?
C3 C4 N1 Zn1 -179.9(6) . . . . ?
C10 C1 N1 C4 177.2(9) . . . . ?
C2 C1 N1 C4 -2.0(11) . . . . ?
C10 C1 N1 Zn1 -1.1(14) . . . . ?
C2 C1 N1 Zn1 179.8(6) . . . . ?
C10 C9 N2 C6 -178.6(9) 2_666 . . . ?
C8 C9 N2 C6 2.0(11) . . . . ?
C10 C9 N2 Zn1 0.3(14) 2_666 . . . ?
C8 C9 N2 Zn1 -179.0(6) . . . . ?
C5 C6 N2 C9 -178.8(9) . . . . ?
C7 C6 N2 C9 -1.4(11) . . . . ?
C5 C6 N2 Zn1 2.2(14) . . . . ?
C7 C6 N2 Zn1 179.6(6) . . . . ?
C41 C40 P1 C36 -71.9(10) . . . . ?
C41 C40 P1 C44 179.1(10) . . . . ?
C41 C40 P1 Pt1 57.7(10) . . . . ?
C37 C36 P1 C40 -47.1(11) . . . . ?
C37 C36 P1 C44 61.5(11) . . . . ?
C37 C36 P1 Pt1 -176.8(8) . . . . ?
C45 C44 P1 C40 -67.8(13) . . . . ?
C45 C44 P1 C36 -178.6(12) . . . . ?
C45 C44 P1 Pt1 56.7(13) . . . . ?
C53 C52 P2 C56 170.9(10) . . . . ?
C53 C52 P2 C48 61.1(11) . . . . ?
C53 C52 P2 Pt1 -69.0(10) . . . . ?
C57 C56 P2 C52 -172.9(10) . . . . ?
C57 C56 P2 C48 -63.5(11) . . . . ?
C57 C56 P2 Pt1 61.3(11) . . . . ?
C49 C48 P2 C52 50.0(11) . . . . ?
C49 C48 P2 C56 -58.1(11) . . . . ?
C49 C48 P2 Pt1 -178.8(8) . . . . ?
C26 C27 Pt1 C28 2(11) . . . . ?
C26 C27 Pt1 P2 -62(8) . . . . ?
C26 C27 Pt1 P1 123(8) . . . . ?
C29 C28 Pt1 C27 -1(8) . . . . ?
C29 C28 Pt1 P2 64(5) . . . . ?
C29 C28 Pt1 P1 -122(5) . . . . ?
C52 P2 Pt1 C27 125.6(6) . . . . ?
C56 P2 Pt1 C27 -117.6(6) . . . . ?
C48 P2 Pt1 C27 0.9(5) . . . . ?
C52 P2 Pt1 C28 -49.3(6) . . . . ?
C56 P2 Pt1 C28 67.4(6) . . . . ?
C48 P2 Pt1 C28 -174.1(5) . . . . ?
C52 P2 Pt1 P1 -123.6(11) . . . . ?
C56 P2 Pt1 P1 -6.9(12) . . . . ?
C48 P2 Pt1 P1 111.6(10) . . . . ?
C40 P1 Pt1 C27 -149.8(6) . . . . ?
C36 P1 Pt1 C27 -24.8(5) . . . . ?
C44 P1 Pt1 C27 93.0(5) . . . . ?
C40 P1 Pt1 C28 25.4(6) . . . . ?
C36 P1 Pt1 C28 150.4(6) . . . . ?
C44 P1 Pt1 C28 -91.8(6) . . . . ?
C40 P1 Pt1 P2 99.3(11) . . . . ?
C36 P1 Pt1 P2 -135.7(10) . . . . ?
C44 P1 Pt1 P2 -17.8(11) . . . . ?
C9 N2 Zn1 N2 2E1(10) . . . 2_666 ?
C6 N2 Zn1 N2 -16E1(10) . . . 2_666 ?
C9 N2 Zn1 N1 178.7(8) . . . . ?
C6 N2 Zn1 N1 -2.6(8) . . . . ?
C9 N2 Zn1 N1 -1.3(8) . . . 2_666 ?
C6 N2 Zn1 N1 177.4(8) . . . 2_666 ?
C4 N1 Zn1 N2 -178.6(8) . . . 2_666 ?
C1 N1 Zn1 N2 -0.7(8) . . . 2_666 ?
C4 N1 Zn1 N2 1.4(8) . . . . ?
C1 N1 Zn1 N2 179.3(8) . . . . ?
C4 N1 Zn1 N1 -9E1(10) . . . 2_666 ?
C1 N1 Zn1 N1 9E1(10) . . . 2_666 ?
